data_4127212
loop_
_publ_author_name
'Wang, Yulei'
'Huang, Zhidao'
'Leng, Xuebing'
'Zhu, Huping'
'Liu, Guixia'
'Huang, Zheng'

_publ_section_title
;
 Transfer Hydrogenation of Alkenes Using Ethanol Catalyzed by A NCP Pincer
 Iridium Complex: Scope and Mechanism.
;
_journal_name_full 'Journal of the American Chemical Society'
_journal_paper_doi 10.1021/jacs.8b01038
_journal_year 2018
_chemical_formula_moiety 'C25 H34 Cl Ir N O2 P, C4 H8 O'
_chemical_formula_sum 'C29 H42 Cl Ir N O3 P'
_chemical_formula_weight 711.25
_space_group_crystal_system monoclinic
_space_group_IT_number 14
_space_group_name_Hall '-P 2yn'
_space_group_name_H-M_alt 'P 1 21/n 1'
_symmetry_space_group_name_Hall '-P 2yn'
_symmetry_space_group_name_H-M 'P 1 21/n 1'
_atom_sites_solution_hydrogens mixed
_atom_sites_solution_primary dual
_audit_creation_date 2017-03-29
_audit_creation_method
;
Olex2 1.2
(compiled 2017.01.04 svn.r3372 for OlexSys, GUI svn.r5324)
;
_cell_angle_alpha 90
_cell_angle_beta 103.729(4)
_cell_angle_gamma 90
_cell_formula_units_Z 4
_cell_length_a 10.849(2)
_cell_length_b 25.462(5)
_cell_length_c 11.036(2)
_cell_measurement_reflns_used 5342
_cell_measurement_temperature 273(2)
_cell_measurement_theta_max 24.759
_cell_measurement_theta_min 2.366
_cell_volume 2961.5(10)
_computing_cell_refinement 'SAINT v7.68A (Bruker, 2009)'
_computing_data_reduction 'SAINT v7.68A (Bruker, 2009)'
_computing_molecular_graphics 'Olex2 (Dolomanov et al., 2009)'
_computing_publication_material 'Olex2 (Dolomanov et al., 2009)'
_computing_structure_refinement 'ShelXL (Sheldrick, 2015)'
_computing_structure_solution 'ShelXT (Sheldrick, 2015)'
_diffrn_ambient_temperature 273.15
_diffrn_measured_fraction_theta_full 1.000
_diffrn_measured_fraction_theta_max 0.997
_diffrn_measurement_device_type 'Bruker APEX-II CCD'
_diffrn_measurement_method '\f and \w scans'
_diffrn_radiation_monochromator graphite
_diffrn_radiation_type MoK\a
_diffrn_radiation_wavelength 0.71073
_diffrn_reflns_av_R_equivalents 0.0583
_diffrn_reflns_av_unetI/netI 0.0618
_diffrn_reflns_Laue_measured_fraction_full 1.000
_diffrn_reflns_Laue_measured_fraction_max 0.997
_diffrn_reflns_limit_h_max 15
_diffrn_reflns_limit_h_min -14
_diffrn_reflns_limit_k_max 35
_diffrn_reflns_limit_k_min -31
_diffrn_reflns_limit_l_max 15
_diffrn_reflns_limit_l_min -15
_diffrn_reflns_number 27812
_diffrn_reflns_point_group_measured_fraction_full 1.000
_diffrn_reflns_point_group_measured_fraction_max 0.997
_diffrn_reflns_theta_full 25.242
_diffrn_reflns_theta_max 29.511
_diffrn_reflns_theta_min 1.600
_diffrn_standards_number 0
_exptl_absorpt_coefficient_mu 4.682
_exptl_absorpt_correction_T_max 0.7459
_exptl_absorpt_correction_T_min 0.4198
_exptl_absorpt_correction_type multi-scan
_exptl_absorpt_process_details
'SADABS-2008/1 (Bruker,2008) was used for absorption correction. wR2(int) was 0.1037 before and 0.0493 after correction. The Ratio of minimum to maximum transmission is 0.5628. The \l/2 correction factor is 0.0015.'
_exptl_crystal_colour yellow
_exptl_crystal_density_diffrn 1.595
_exptl_crystal_description block
_exptl_crystal_F_000 1424
_exptl_crystal_size_max 0.15
_exptl_crystal_size_mid 0.05
_exptl_crystal_size_min 0.03
_refine_diff_density_max 1.093
_refine_diff_density_min -1.402
_refine_diff_density_rms 0.115
_refine_ls_extinction_method none
_refine_ls_goodness_of_fit_ref 0.793
_refine_ls_hydrogen_treatment mixed
_refine_ls_matrix_type full
_refine_ls_number_parameters 335
_refine_ls_number_reflns 8232
_refine_ls_number_restraints 0
_refine_ls_restrained_S_all 0.793
_refine_ls_R_factor_all 0.0762
_refine_ls_R_factor_gt 0.0371
_refine_ls_shift/su_max 0.006
_refine_ls_shift/su_mean 0.000
_refine_ls_structure_factor_coef Fsqd
_refine_ls_weighting_details 'w=1/[\s^2^(Fo^2^)+(0.1000P)^2^] where P=(Fo^2^+2Fc^2^)/3'
_refine_ls_weighting_scheme calc
_refine_ls_wR_factor_gt 0.1009
_refine_ls_wR_factor_ref 0.1307
_reflns_Friedel_coverage 0.000
_reflns_number_gt 5427
_reflns_number_total 8232
_reflns_threshold_expression 'I > 2\s(I)'
_cod_data_source_file ja8b01038_si_002.cif
_cod_data_source_block mo_dm17191_0m
_cod_original_cell_volume 2961.5(11)
_cod_database_code 4127212
_shelx_shelxl_version_number 2016/6
_shelx_space_group_comment
;
The symmetry employed for this shelxl refinement is uniquely defined
by the following loop, which should always be used as a source of
symmetry information in preference to the above space-group names.
They are only intended as comments.
;
_shelx_estimated_absorpt_t_max 0.872
_shelx_estimated_absorpt_t_min 0.540
_olex2_refinement_description
;
1. Fixed Uiso
 At 1.2 times of:
  All C(H) groups, All C(H,H) groups
 At 1.5 times of:
  All C(H,H,H) groups
2.a Secondary CH2 refined with riding coordinates:
 C22(H22A,H22B), C23(H23A,H23B), C24(H24A,H24B), C25(H25A,H25B), C26(H26A,
 H26B), C27(H27A,H27B), C28(H28A,H28B), C29(H29A,H29B)
2.b Aromatic/amide H refined with riding coordinates:
 C3(H3), C4(H4), C6(H6), C7(H7), C9(H9), C10(H10), C11(H11)
2.c Idealised Me refined as rotating group:
 C15(H15A,H15B,H15C), C16(H16A,H16B,H16C), C17(H17A,H17B,H17C), C19(H19A,H19B,
 H19C), C20(H20A,H20B,H20C), C21(H21A,H21B,H21C)
;
_olex2_submission_special_instructions 'No special instructions were received'

loop_
_space_group_symop_operation_xyz
'x, y, z'
'-x+1/2, y+1/2, -z+1/2'
'-x, -y, -z'
'x-1/2, -y-1/2, z-1/2'

loop_
_atom_site_label
_atom_site_type_symbol
_atom_site_fract_x
_atom_site_fract_y
_atom_site_fract_z
_atom_site_U_iso_or_equiv
_atom_site_adp_type
_atom_site_occupancy
_atom_site_site_symmetry_order
_atom_site_calc_flag
_atom_site_refinement_flags_posn
Ir1 Ir 0.29974(2) 0.64514(2) 0.52264(2) 0.03805(9) Uani 1 1 d .
H H 0.328(6) 0.697(2) 0.597(6) 0.054(17) Uiso 1 1 d .
Cl1 Cl 0.07406(15) 0.66501(8) 0.49732(18) 0.0640(4) Uani 1 1 d .
P1 P 0.36646(15) 0.60063(6) 0.69918(14) 0.0412(3) Uani 1 1 d .
O1 O 0.5215(4) 0.58935(17) 0.7122(4) 0.0522(10) Uani 1 1 d .
O2 O 0.2353(4) 0.58128(17) 0.3631(4) 0.0525(10) Uani 1 1 d .
N1 N 0.3122(5) 0.69227(18) 0.3609(4) 0.0462(11) Uani 1 1 d .
C1 C 0.4810(5) 0.6376(2) 0.5255(5) 0.0396(12) Uani 1 1 d .
C2 C 0.5681(5) 0.6115(2) 0.6175(5) 0.0427(12) Uani 1 1 d .
C3 C 0.6960(6) 0.6090(2) 0.6128(6) 0.0534(15) Uani 1 1 d .
H3 H 0.753624 0.591109 0.674911 0.064 Uiso 1 1 calc R
C4 C 0.7372(7) 0.6324(3) 0.5189(7) 0.0543(16) Uani 1 1 d .
H4 H 0.821971 0.629409 0.516417 0.065 Uiso 1 1 calc R
C5 C 0.6530(6) 0.6613(2) 0.4251(6) 0.0476(14) Uani 1 1 d .
C6 C 0.6841(7) 0.6903(3) 0.3233(7) 0.0630(19) Uani 1 1 d .
H6 H 0.767598 0.689920 0.315370 0.076 Uiso 1 1 calc R
C7 C 0.5972(8) 0.7176(3) 0.2397(7) 0.0650(19) Uani 1 1 d .
H7 H 0.621925 0.735504 0.175936 0.078 Uiso 1 1 calc R
C8 C 0.4684(7) 0.7197(2) 0.2473(5) 0.0527(15) Uani 1 1 d .
C9 C 0.3720(8) 0.7483(3) 0.1659(6) 0.067(2) Uani 1 1 d .
H9 H 0.390432 0.767625 0.100859 0.080 Uiso 1 1 calc R
C10 C 0.2514(8) 0.7475(3) 0.1831(6) 0.0669(19) Uani 1 1 d .
H10 H 0.187211 0.765779 0.128604 0.080 Uiso 1 1 calc R
C11 C 0.2240(7) 0.7193(2) 0.2815(6) 0.0541(15) Uani 1 1 d .
H11 H 0.141443 0.719534 0.292015 0.065 Uiso 1 1 calc R
C12 C 0.4336(6) 0.6921(2) 0.3446(5) 0.0435(12) Uani 1 1 d .
C13 C 0.5256(5) 0.6633(2) 0.4311(5) 0.0394(11) Uani 1 1 d .
C14 C 0.3762(7) 0.6381(3) 0.8480(6) 0.0596(18) Uani 1 1 d .
C15 C 0.4432(10) 0.6081(4) 0.9662(7) 0.087(3) Uani 1 1 d .
H15A H 0.393683 0.577856 0.976441 0.130 Uiso 1 1 calc GR
H15B H 0.452295 0.630582 1.037518 0.130 Uiso 1 1 calc GR
H15C H 0.525547 0.596938 0.958384 0.130 Uiso 1 1 calc GR
C16 C 0.2424(10) 0.6523(4) 0.8562(9) 0.103(3) Uani 1 1 d .
H16A H 0.197453 0.667543 0.778698 0.154 Uiso 1 1 calc GR
H16B H 0.246078 0.677109 0.922458 0.154 Uiso 1 1 calc GR
H16C H 0.198976 0.621197 0.872552 0.154 Uiso 1 1 calc GR
C17 C 0.4543(10) 0.6879(3) 0.8419(7) 0.094(3) Uani 1 1 d .
H17A H 0.533907 0.678407 0.824259 0.141 Uiso 1 1 calc GR
H17B H 0.469563 0.705937 0.920458 0.141 Uiso 1 1 calc GR
H17C H 0.408375 0.710521 0.777143 0.141 Uiso 1 1 calc GR
C18 C 0.3122(8) 0.5315(3) 0.7082(7) 0.0649(19) Uani 1 1 d .
C19 C 0.3376(11) 0.5046(3) 0.5952(8) 0.104(3) Uani 1 1 d .
H19A H 0.297972 0.524053 0.521690 0.156 Uiso 1 1 calc GR
H19B H 0.303503 0.469680 0.589409 0.156 Uiso 1 1 calc GR
H19C H 0.427422 0.503026 0.602320 0.156 Uiso 1 1 calc GR
C20 C 0.3826(11) 0.4992(3) 0.8212(9) 0.099(3) Uani 1 1 d .
H20A H 0.472329 0.504575 0.833936 0.148 Uiso 1 1 calc GR
H20B H 0.363479 0.462624 0.806204 0.148 Uiso 1 1 calc GR
H20C H 0.355867 0.510248 0.894160 0.148 Uiso 1 1 calc GR
C21 C 0.1696(10) 0.5329(4) 0.6981(14) 0.142(5) Uani 1 1 d .
H21A H 0.153706 0.547153 0.773451 0.213 Uiso 1 1 calc GR
H21B H 0.135925 0.497944 0.685639 0.213 Uiso 1 1 calc GR
H21C H 0.129390 0.554568 0.628691 0.213 Uiso 1 1 calc GR
C22 C 0.3141(9) 0.5670(4) 0.2803(9) 0.097(3) Uani 1 1 d .
H22A H 0.335709 0.597885 0.238384 0.117 Uiso 1 1 calc R
H22B H 0.391974 0.550843 0.326874 0.117 Uiso 1 1 calc R
C23 C 0.2438(10) 0.5305(4) 0.1906(9) 0.097(3) Uani 1 1 d .
H23A H 0.286772 0.496826 0.198480 0.116 Uiso 1 1 calc R
H23B H 0.236762 0.543592 0.106710 0.116 Uiso 1 1 calc R
C24 C 0.1164(9) 0.5246(4) 0.2150(10) 0.099(3) Uani 1 1 d .
H24A H 0.107083 0.490305 0.250209 0.118 Uiso 1 1 calc R
H24B H 0.050835 0.528833 0.138783 0.118 Uiso 1 1 calc R
C25 C 0.1087(8) 0.5673(4) 0.3063(9) 0.092(3) Uani 1 1 d .
H25A H 0.062646 0.597277 0.263851 0.110 Uiso 1 1 calc R
H25B H 0.065548 0.554811 0.368415 0.110 Uiso 1 1 calc R
O3 O 0.3418(18) 0.9026(5) 0.4895(16) 0.218(6) Uani 1 1 d .
C26 C 0.4268(18) 0.8794(11) 0.4351(17) 0.203(11) Uani 1 1 d .
H26A H 0.499931 0.902049 0.441155 0.244 Uiso 1 1 calc R
H26B H 0.388881 0.872901 0.347631 0.244 Uiso 1 1 calc R
C27 C 0.462(2) 0.8337(9) 0.4950(18) 0.187(8) Uani 1 1 d .
H27A H 0.547583 0.837190 0.547297 0.224 Uiso 1 1 calc R
H27B H 0.463664 0.806219 0.434374 0.224 Uiso 1 1 calc R
C28 C 0.381(2) 0.8199(6) 0.567(2) 0.193(9) Uani 1 1 d .
H28A H 0.330128 0.789624 0.532865 0.231 Uiso 1 1 calc R
H28B H 0.426467 0.812027 0.651974 0.231 Uiso 1 1 calc R
C29 C 0.3076(14) 0.8624(7) 0.564(2) 0.190(9) Uani 1 1 d .
H29A H 0.316105 0.875385 0.648450 0.228 Uiso 1 1 calc R
H29B H 0.219488 0.852788 0.531074 0.228 Uiso 1 1 calc R

loop_
_atom_site_aniso_label
_atom_site_aniso_U_11
_atom_site_aniso_U_22
_atom_site_aniso_U_33
_atom_site_aniso_U_23
_atom_site_aniso_U_13
_atom_site_aniso_U_12
Ir1 0.03495(12) 0.03991(13) 0.04136(13) 0.00244(9) 0.01318(9) 0.00190(9)
Cl1 0.0405(8) 0.0787(11) 0.0767(11) -0.0049(9) 0.0214(8) 0.0147(8)
P1 0.0442(8) 0.0400(7) 0.0419(7) 0.0050(6) 0.0152(6) -0.0009(6)
O1 0.048(2) 0.058(2) 0.053(2) 0.014(2) 0.0166(19) 0.008(2)
O2 0.040(2) 0.064(3) 0.053(2) -0.015(2) 0.0098(19) -0.0041(19)
N1 0.053(3) 0.042(3) 0.045(3) 0.007(2) 0.014(2) 0.007(2)
C1 0.035(3) 0.043(3) 0.042(3) -0.002(2) 0.012(2) -0.002(2)
C2 0.037(3) 0.045(3) 0.045(3) -0.005(2) 0.010(2) -0.003(2)
C3 0.037(3) 0.052(3) 0.068(4) -0.006(3) 0.007(3) 0.004(3)
C4 0.040(3) 0.054(4) 0.074(4) -0.015(3) 0.022(3) -0.008(3)
C5 0.049(3) 0.044(3) 0.054(4) -0.015(3) 0.021(3) -0.014(3)
C6 0.060(4) 0.071(4) 0.072(5) -0.019(4) 0.041(4) -0.021(4)
C7 0.086(5) 0.056(4) 0.061(4) -0.002(3) 0.035(4) -0.023(4)
C8 0.076(4) 0.044(3) 0.043(3) -0.003(3) 0.022(3) -0.015(3)
C9 0.102(6) 0.053(4) 0.051(4) 0.006(3) 0.028(4) -0.012(4)
C10 0.084(5) 0.058(4) 0.054(4) 0.018(3) 0.007(4) 0.005(4)
C11 0.056(4) 0.051(4) 0.051(3) 0.012(3) 0.004(3) 0.003(3)
C12 0.049(3) 0.040(3) 0.043(3) -0.003(2) 0.015(3) -0.007(2)
C13 0.040(3) 0.042(3) 0.039(3) -0.004(2) 0.016(2) -0.010(2)
C14 0.068(5) 0.071(5) 0.046(3) -0.001(3) 0.024(3) 0.003(3)
C15 0.121(8) 0.092(6) 0.041(4) 0.000(4) 0.007(4) -0.003(6)
C16 0.100(7) 0.140(9) 0.071(6) -0.014(6) 0.029(5) 0.042(6)
C17 0.151(9) 0.069(5) 0.058(5) -0.015(4) 0.017(5) -0.031(6)
C18 0.075(5) 0.039(3) 0.081(5) 0.010(3) 0.018(4) -0.011(3)
C19 0.173(10) 0.039(4) 0.086(6) -0.007(4) 0.004(6) -0.003(5)
C20 0.145(9) 0.064(5) 0.086(6) 0.029(5) 0.023(6) -0.013(5)
C21 0.077(7) 0.080(7) 0.274(17) 0.018(9) 0.049(9) -0.036(5)
C22 0.082(6) 0.112(7) 0.117(7) -0.058(6) 0.061(6) -0.029(5)
C23 0.106(7) 0.109(7) 0.090(6) -0.045(6) 0.050(6) -0.032(6)
C24 0.070(6) 0.106(7) 0.112(7) -0.049(6) 0.006(5) -0.010(5)
C25 0.054(5) 0.103(7) 0.109(7) -0.040(6) 0.000(5) -0.010(5)
O3 0.254(17) 0.137(9) 0.259(16) 0.054(10) 0.052(13) 0.039(11)
C26 0.134(15) 0.34(3) 0.145(15) 0.126(18) 0.061(12) 0.062(17)
C27 0.175(18) 0.26(2) 0.151(15) 0.002(16) 0.087(14) 0.055(18)
C28 0.200(19) 0.090(9) 0.32(3) 0.034(13) 0.12(2) 0.013(12)
C29 0.118(13) 0.195(18) 0.28(2) 0.138(16) 0.083(13) 0.032(11)

loop_
_atom_type_symbol
_atom_type_description
_atom_type_scat_dispersion_real
_atom_type_scat_dispersion_imag
_atom_type_scat_source
C C 0.0033 0.0016 'International Tables Vol C Tables 4.2.6.8 and 6.1.1.4'
H H 0.0000 0.0000 'International Tables Vol C Tables 4.2.6.8 and 6.1.1.4'
Cl Cl 0.1484 0.1585 'International Tables Vol C Tables 4.2.6.8 and 6.1.1.4'
Ir Ir -1.4442 7.9887 'International Tables Vol C Tables 4.2.6.8 and 6.1.1.4'
N N 0.0061 0.0033 'International Tables Vol C Tables 4.2.6.8 and 6.1.1.4'
O O 0.0106 0.0060 'International Tables Vol C Tables 4.2.6.8 and 6.1.1.4'
P P 0.1023 0.0942 'International Tables Vol C Tables 4.2.6.8 and 6.1.1.4'

loop_
_geom_angle_atom_site_label_1
_geom_angle_atom_site_label_2
_geom_angle_atom_site_label_3
_geom_angle
Cl1 Ir1 H 87(2)
P1 Ir1 H 89(2)
P1 Ir1 Cl1 108.31(6)
P1 Ir1 O2 106.14(12)
O2 Ir1 H 164(2)
O2 Ir1 Cl1 86.94(11)
N1 Ir1 H 85(2)
N1 Ir1 Cl1 92.71(14)
N1 Ir1 P1 158.08(14)
N1 Ir1 O2 80.49(17)
C1 Ir1 H 90(2)
C1 Ir1 Cl1 171.60(17)
C1 Ir1 P1 79.62(17)
C1 Ir1 O2 93.54(19)
C1 Ir1 N1 79.1(2)
O1 P1 Ir1 105.89(15)
O1 P1 C14 99.5(3)
O1 P1 C18 99.0(3)
C14 P1 Ir1 116.5(2)
C18 P1 Ir1 119.1(3)
C18 P1 C14 112.7(3)
C2 O1 P1 113.8(4)
C22 O2 Ir1 122.0(4)
C25 O2 Ir1 125.8(4)
C25 O2 C22 108.4(6)
C11 N1 Ir1 130.6(4)
C11 N1 C12 118.6(5)
C12 N1 Ir1 110.7(4)
C2 C1 Ir1 124.4(4)
C2 C1 C13 118.2(5)
C13 C1 Ir1 117.3(4)
O1 C2 C3 123.5(5)
C1 C2 O1 116.2(5)
C1 C2 C3 120.3(6)
C2 C3 H3 119.5
C4 C3 C2 121.0(6)
C4 C3 H3 119.5
C3 C4 H4 119.5
C3 C4 C5 121.0(6)
C5 C4 H4 119.5
C4 C5 C6 127.1(6)
C13 C5 C4 117.2(6)
C13 C5 C6 115.7(6)
C5 C6 H6 118.7
C7 C6 C5 122.7(6)
C7 C6 H6 118.7
C6 C7 H7 119.4
C6 C7 C8 121.2(6)
C8 C7 H7 119.4
C9 C8 C7 125.0(6)
C12 C8 C7 118.2(6)
C12 C8 C9 116.8(6)
C8 C9 H9 120.2
C10 C9 C8 119.6(6)
C10 C9 H9 120.2
C9 C10 H10 119.8
C9 C10 C11 120.4(7)
C11 C10 H10 119.8
N1 C11 C10 122.0(7)
N1 C11 H11 119.0
C10 C11 H11 119.0
N1 C12 C8 122.7(6)
N1 C12 C13 117.3(5)
C8 C12 C13 120.0(6)
C1 C13 C12 115.5(5)
C5 C13 C1 122.3(6)
C5 C13 C12 122.3(5)
C15 C14 P1 113.9(5)
C16 C14 P1 108.4(6)
C16 C14 C15 109.5(7)
C16 C14 C17 110.6(7)
C17 C14 P1 107.3(5)
C17 C14 C15 107.1(7)
C14 C15 H15A 109.5
C14 C15 H15B 109.5
C14 C15 H15C 109.5
H15A C15 H15B 109.5
H15A C15 H15C 109.5
H15B C15 H15C 109.5
C14 C16 H16A 109.5
C14 C16 H16B 109.5
C14 C16 H16C 109.5
H16A C16 H16B 109.5
H16A C16 H16C 109.5
H16B C16 H16C 109.5
C14 C17 H17A 109.5
C14 C17 H17B 109.5
C14 C17 H17C 109.5
H17A C17 H17B 109.5
H17A C17 H17C 109.5
H17B C17 H17C 109.5
C19 C18 P1 105.2(5)
C19 C18 C20 106.1(7)
C19 C18 C21 109.4(9)
C20 C18 P1 116.5(6)
C21 C18 P1 107.5(6)
C21 C18 C20 111.8(8)
C18 C19 H19A 109.5
C18 C19 H19B 109.5
C18 C19 H19C 109.5
H19A C19 H19B 109.5
H19A C19 H19C 109.5
H19B C19 H19C 109.5
C18 C20 H20A 109.5
C18 C20 H20B 109.5
C18 C20 H20C 109.5
H20A C20 H20B 109.5
H20A C20 H20C 109.5
H20B C20 H20C 109.5
C18 C21 H21A 109.5
C18 C21 H21B 109.5
C18 C21 H21C 109.5
H21A C21 H21B 109.5
H21A C21 H21C 109.5
H21B C21 H21C 109.5
O2 C22 H22A 110.2
O2 C22 H22B 110.2
H22A C22 H22B 108.5
C23 C22 O2 107.7(7)
C23 C22 H22A 110.2
C23 C22 H22B 110.2
C22 C23 H23A 110.1
C22 C23 H23B 110.1
C22 C23 C24 107.9(7)
H23A C23 H23B 108.4
C24 C23 H23A 110.1
C24 C23 H23B 110.1
C23 C24 H24A 110.8
C23 C24 H24B 110.8
C23 C24 C25 104.6(7)
H24A C24 H24B 108.9
C25 C24 H24A 110.8
C25 C24 H24B 110.8
O2 C25 C24 106.1(7)
O2 C25 H25A 110.5
O2 C25 H25B 110.5
C24 C25 H25A 110.5
C24 C25 H25B 110.5
H25A C25 H25B 108.7
C26 O3 C29 104.1(15)
O3 C26 H26A 110.1
O3 C26 H26B 110.1
O3 C26 C27 107.8(14)
H26A C26 H26B 108.5
C27 C26 H26A 110.1
C27 C26 H26B 110.1
C26 C27 H27A 109.5
C26 C27 H27B 109.5
C26 C27 C28 110.8(16)
H27A C27 H27B 108.1
C28 C27 H27A 109.5
C28 C27 H27B 109.5
C27 C28 H28A 111.0
C27 C28 H28B 111.0
H28A C28 H28B 109.0
C29 C28 C27 103.9(15)
C29 C28 H28A 111.0
C29 C28 H28B 111.0
O3 C29 H29A 109.4
O3 C29 H29B 109.4
C28 C29 O3 111.3(17)
C28 C29 H29A 109.4
C28 C29 H29B 109.4
H29A C29 H29B 108.0

loop_
_geom_bond_atom_site_label_1
_geom_bond_atom_site_label_2
_geom_bond_distance
Ir1 H 1.55(6)
Ir1 Cl1 2.4503(16)
Ir1 P1 2.2215(15)
Ir1 O2 2.377(4)
Ir1 N1 2.181(5)
Ir1 C1 1.969(6)
P1 O1 1.678(4)
P1 C14 1.881(7)
P1 C18 1.866(6)
O1 C2 1.384(7)
O2 C22 1.438(8)
O2 C25 1.414(8)
N1 C11 1.327(7)
N1 C12 1.371(7)
C1 C2 1.382(8)
C1 C13 1.409(8)
C2 C3 1.403(8)
C3 H3 0.9300
C3 C4 1.359(9)
C4 H4 0.9300
C4 C5 1.414(11)
C5 C6 1.449(9)
C5 C13 1.400(8)
C6 H6 0.9300
C6 C7 1.346(10)
C7 H7 0.9300
C7 C8 1.420(10)
C8 C9 1.409(10)
C8 C12 1.408(8)
C9 H9 0.9300
C9 C10 1.367(11)
C10 H10 0.9300
C10 C11 1.391(9)
C11 H11 0.9300
C12 C13 1.412(8)
C14 C15 1.538(10)
C14 C16 1.519(12)
C14 C17 1.535(11)
C15 H15A 0.9600
C15 H15B 0.9600
C15 H15C 0.9600
C16 H16A 0.9600
C16 H16B 0.9600
C16 H16C 0.9600
C17 H17A 0.9600
C17 H17B 0.9600
C17 H17C 0.9600
C18 C19 1.504(11)
C18 C20 1.537(11)
C18 C21 1.525(12)
C19 H19A 0.9600
C19 H19B 0.9600
C19 H19C 0.9600
C20 H20A 0.9600
C20 H20B 0.9600
C20 H20C 0.9600
C21 H21A 0.9600
C21 H21B 0.9600
C21 H21C 0.9600
C22 H22A 0.9700
C22 H22B 0.9700
C22 C23 1.437(11)
C23 H23A 0.9700
C23 H23B 0.9700
C23 C24 1.477(13)
C24 H24A 0.9700
C24 H24B 0.9700
C24 C25 1.499(11)
C25 H25A 0.9700
C25 H25B 0.9700
O3 C26 1.35(2)
O3 C29 1.419(18)
C26 H26A 0.9700
C26 H26B 0.9700
C26 C27 1.35(2)
C27 H27A 0.9700
C27 H27B 0.9700
C27 C28 1.37(2)
C28 H28A 0.9700
C28 H28B 0.9700
C28 C29 1.335(19)
C29 H29A 0.9700
C29 H29B 0.9700
